data_2012309
loop_
_publ_author_name
'Bell, Stephen A.'
'Meyer, Tara Y.'
'Geib, Steven J.'

_publ_section_title
;
 (2-Fluorophenylimino)tri(1-pyrrolyl)phosphorane
;
_journal_issue 11
_journal_name_full 'Acta Crystallographica Section C'
_journal_page_first 1341
_journal_page_last 1342
_journal_paper_doi 10.1107/S0108270101013877
_journal_volume 57
_journal_year 2001
_chemical_formula_iupac 'C18 H16 F N4 P'
_chemical_formula_moiety 'C18 H16 F N4 P'
_chemical_formula_sum 'C18 H16 F N4 P'
_chemical_formula_weight 338.32
_chemical_name_common
;
(2-Fluorophenylimino)tripyrrolylphosphorane
;
_space_group_IT_number 4
_symmetry_cell_setting monoclinic
_symmetry_space_group_name_Hall 'P 2yb'
_symmetry_space_group_name_H-M 'P 1 21 1'
_cell_angle_alpha 90.00
_cell_angle_beta 112.11(3)
_cell_angle_gamma 90.00
_cell_formula_units_Z 2
_cell_length_a 7.6950(15)
_cell_length_b 14.828(3)
_cell_length_c 8.0060(16)
_cell_measurement_reflns_used 24
_cell_measurement_temperature 206(2)
_cell_measurement_theta_max 13
_cell_measurement_theta_min 9
_cell_volume 846.3(3)
_computing_cell_refinement 'P3 Diffractometer Control Program'
_computing_data_collection 'P3 Diffractometer Control Program (Siemens, 1990)'
_computing_data_reduction 'P3 Diffractometer Control Program'
_computing_structure_refinement 'SHELXL97 (Sheldrick, 1997)'
_computing_structure_solution 'SHELXS97 (Sheldrick, 1997)'
_diffrn_ambient_temperature 206(2)
_diffrn_measured_fraction_theta_full .999
_diffrn_measured_fraction_theta_max .999
_diffrn_measurement_device_type 'Siemens P3'
_diffrn_measurement_method \w
_diffrn_radiation_monochromator graphite
_diffrn_radiation_source 'fine-focus sealed tube'
_diffrn_radiation_type MoK\a
_diffrn_radiation_wavelength .71073
_diffrn_reflns_av_R_equivalents .0458
_diffrn_reflns_av_sigmaI/netI .0566
_diffrn_reflns_limit_h_max 9
_diffrn_reflns_limit_h_min -3
_diffrn_reflns_limit_k_max 17
_diffrn_reflns_limit_k_min 0
_diffrn_reflns_limit_l_max 9
_diffrn_reflns_limit_l_min -9
_diffrn_reflns_number 2400
_diffrn_reflns_theta_full 25.08
_diffrn_reflns_theta_max 25.00
_diffrn_reflns_theta_min 2.74
_diffrn_standards_decay_% 1
_diffrn_standards_interval_count 197
_diffrn_standards_number 3
_exptl_absorpt_coefficient_mu .179
_exptl_absorpt_correction_T_max .9911
_exptl_absorpt_correction_T_min .9319
_exptl_absorpt_correction_type '\y scan'
_exptl_absorpt_process_details '(North et al., 1968)'
_exptl_crystal_colour colorless
_exptl_crystal_density_diffrn 1.328
_exptl_crystal_density_method 'not measured'
_exptl_crystal_description plate
_exptl_crystal_F_000 352
_exptl_crystal_size_max .40
_exptl_crystal_size_mid .30
_exptl_crystal_size_min .05
_refine_diff_density_max .241
_refine_diff_density_min -.226
_refine_ls_abs_structure_details 'Flack (1983)'
_refine_ls_abs_structure_Flack -.12(16)
_refine_ls_extinction_coef .011(3)
_refine_ls_extinction_method SHELXL97
_refine_ls_goodness_of_fit_ref 1.102
_refine_ls_hydrogen_treatment constr
_refine_ls_matrix_type full
_refine_ls_number_parameters 218
_refine_ls_number_reflns 1572
_refine_ls_number_restraints 1
_refine_ls_restrained_S_all 1.102
_refine_ls_R_factor_all .0517
_refine_ls_R_factor_gt .0378
_refine_ls_shift/su_max .001
_refine_ls_shift/su_mean .000
_refine_ls_structure_factor_coef Fsqd
_refine_ls_weighting_details 'calc w = 1/[\s^2^(Fo^2^)+(0.0413P)^2^] where P = (Fo^2^+2Fc^2^)/3'
_refine_ls_weighting_scheme calc
_refine_ls_wR_factor_ref .0889
_reflns_number_gt 1343
_reflns_number_total 1572
_reflns_threshold_expression I>2\s(I)
_cod_data_source_file fr1341.cif
_cod_data_source_block I
_cod_depositor_comments
;
The following automatic conversions were performed:
'_symmetry_cell_setting' value 'Monoclinic' changed to 'monoclinic'
according to '/home/saulius/struct/CIF-dictionaries/cif_core.dic'
dictionary named 'cif_core.dic' version 2.4.1 from 2010-06-29.

Automatic conversion script
Id: cif_fix_enum 1527 2010-12-29 10:47:43Z saulius 

The following automatic conversions were performed:

'_symmetry_cell_setting' value 'Monoclinic' changed to 'monoclinic'
according to /home/saulius/struct/CIF-dictionaries/cif_core.dic
dictionary named 'cif_core.dic' version 2.4.1 from 2010-06-29.

Automatic conversion script
Id: cif_fix_values 1715 2011-07-08 13:25:40Z adriana 
;
_cod_original_sg_symbol_H-M 'P 21'
_cod_database_code 2012309
_cod_database_fobs_code 2012309

loop_
_symmetry_equiv_pos_as_xyz
'x, y, z'
'-x, y+1/2, -z'

loop_
_atom_site_label
_atom_site_fract_x
_atom_site_fract_y
_atom_site_fract_z
_atom_site_U_iso_or_equiv
_atom_site_adp_type
_atom_site_calc_flag
_atom_site_refinement_flags
_atom_site_occupancy
_atom_site_disorder_assembly
_atom_site_disorder_group
_atom_site_type_symbol
P1 .80813(13) .52138(7) .32311(11) .0272(2) Uani d . 1 . . P
F1 1.1997(3) .5907(2) .5610(3) .0585(8) Uani d . 1 . . F
N1 .8647(5) .6090(2) .2598(5) .0375(9) Uani d . 1 . . N
C1 1.0309(6) .6524(3) .2756(5) .0301(9) Uani d . 1 . . C
N2 .6143(5) .4788(2) .1634(4) .0352(8) Uani d . 1 . . N
C2 1.1985(6) .6450(3) .4234(6) .0387(10) Uani d . 1 . . C
N3 .9599(5) .4351(2) .3703(4) .0295(7) Uani d . 1 . . N
C3 1.3597(6) .6884(3) .4380(7) .0466(11) Uani d . 1 . . C
H3A 1.4706 .6790 .5393 .056 Uiso calc R 1 . . H
N4 .7442(4) .5276(3) .5005(3) .0307(7) Uani d . 1 . . N
C4 1.3581(7) .7459(3) .3025(7) .0543(12) Uani d . 1 . . C
H4A 1.4675 .7770 .3107 .065 Uiso calc R 1 . . H
C5 1.1928(7) .7574(3) .1537(6) .0488(12) Uani d . 1 . . C
H5A 1.1904 .7968 .0608 .059 Uiso calc R 1 . . H
C6 1.0324(7) .7119(3) .1406(6) .0399(10) Uani d . 1 . . C
H6A .9217 .7209 .0390 .048 Uiso calc R 1 . . H
C7 .5741(7) .3886(3) .1217(6) .0428(11) Uani d . 1 . . C
H7A .6570 .3401 .1687 .051 Uiso calc R 1 . . H
C8 .3947(7) .3820(4) .0014(6) .0557(14) Uani d . 1 . . C
H8A .3319 .3286 -.0512 .067 Uiso calc R 1 . . H
C9 .3202(6) .4697(4) -.0300(6) .0562(14) Uani d . 1 . . C
H9A .1976 .4850 -.1072 .067 Uiso calc R 1 . . H
C10 .4526(5) .5281(4) .0682(5) .0458(11) Uani d . 1 . . C
H10A .4388 .5910 .0722 .055 Uiso calc R 1 . . H
C11 .9916(6) .3684(3) .5000(6) .0355(9) Uani d . 1 . . C
H11A .9353 .3647 .5856 .043 Uiso calc R 1 . . H
C12 1.1172(6) .3097(3) .4816(6) .0414(10) Uani d . 1 . . C
H12A 1.1641 .2580 .5523 .050 Uiso calc R 1 . . H
C13 1.1657(6) .3396(3) .3375(6) .0403(10) Uani d . 1 . . C
H13A 1.2501 .3110 .2949 .048 Uiso calc R 1 . . H
C14 1.0706(6) .4157(3) .2716(6) .0362(10) Uani d . 1 . . C
H14A 1.0775 .4500 .1755 .043 Uiso calc R 1 . . H
C15 .8419(6) .5732(3) .6622(5) .0384(10) Uani d . 1 . . C
H15A .9449 .6119 .6841 .046 Uiso calc R 1 . . H
C16 .7627(7) .5519(3) .7800(6) .0464(12) Uani d . 1 . . C
H16A .8006 .5735 .8988 .056 Uiso calc R 1 . . H
C17 .6130(7) .4917(3) .6963(6) .0442(11) Uani d . 1 . . C
H17A .5345 .4659 .7492 .053 Uiso calc R 1 . . H
C18 .6034(6) .4783(3) .5283(5) .0366(9) Uani d . 1 . . C
H18A .5153 .4414 .4421 .044 Uiso calc R 1 . . H

loop_
_atom_site_aniso_label
_atom_site_aniso_U_11
_atom_site_aniso_U_22
_atom_site_aniso_U_33
_atom_site_aniso_U_12
_atom_site_aniso_U_13
_atom_site_aniso_U_23
P1 .0224(5) .0319(5) .0272(4) -.0011(5) .0093(4) .0009(5)
F1 .0392(15) .075(2) .0531(15) -.0035(15) .0085(12) .0259(15)
N1 .0308(19) .038(2) .0446(19) -.0005(17) .0156(16) .0107(16)
C1 .028(2) .028(2) .036(2) .0041(18) .0139(18) .0031(16)
N2 .0286(17) .046(2) .0295(16) -.0033(17) .0095(14) -.0029(15)
C2 .036(2) .037(2) .043(2) .000(2) .015(2) .0051(18)
N3 .0287(17) .0318(18) .0315(16) .0001(16) .0154(15) .0033(15)
C3 .031(2) .038(2) .061(3) -.005(2) .007(2) .001(2)
N4 .0316(16) .0325(17) .0294(14) -.0002(19) .0132(12) -.0038(17)
C4 .041(3) .044(3) .084(3) -.007(2) .030(3) .003(3)
C5 .052(3) .040(3) .064(3) .001(2) .032(3) .016(2)
C6 .044(2) .033(2) .049(2) .006(2) .024(2) .0068(19)
C7 .044(3) .048(3) .042(2) -.017(2) .021(2) -.009(2)
C8 .049(3) .077(4) .043(3) -.031(3) .020(2) -.021(3)
C9 .023(2) .100(4) .040(2) -.007(3) .0056(19) -.006(3)
C10 .031(2) .066(3) .039(2) .008(3) .0103(17) -.002(3)
C11 .036(2) .037(2) .0367(19) .002(2) .0167(17) .0072(18)
C12 .036(2) .032(2) .054(3) .004(2) .015(2) .007(2)
C13 .032(2) .037(2) .056(3) .000(2) .021(2) -.009(2)
C14 .035(2) .041(3) .041(2) .001(2) .023(2) .0016(19)
C15 .042(2) .037(2) .031(2) -.003(2) .0084(18) -.0023(18)
C16 .057(3) .054(3) .031(2) .006(2) .020(2) -.0025(18)
C17 .054(3) .042(2) .049(2) .004(2) .034(2) .003(2)
C18 .035(2) .037(2) .043(2) -.007(2) .0212(19) -.0022(19)

loop_
_atom_type_symbol
_atom_type_description
_atom_type_scat_dispersion_real
_atom_type_scat_dispersion_imag
_atom_type_scat_source
C C .0033 .0016 'International Tables Vol C Tables 4.2.6.8 and 6.1.1.4'
H H .0000 .0000 'International Tables Vol C Tables 4.2.6.8 and 6.1.1.4'
N N .0061 .0033 'International Tables Vol C Tables 4.2.6.8 and 6.1.1.4'
F F .0171 .0103 'International Tables Vol C Tables 4.2.6.8 and 6.1.1.4'
P P .1023 .0942 'International Tables Vol C Tables 4.2.6.8 and 6.1.1.4'

loop_
_geom_angle_atom_site_label_1
_geom_angle_atom_site_label_2
_geom_angle_atom_site_label_3
_geom_angle
_geom_angle_publ_flag
N1 P1 N4 116.7(2) yes
N1 P1 N3 117.74(17) yes
N4 P1 N3 104.68(16) yes
N1 P1 N2 110.59(19) yes
N4 P1 N2 101.93(16) yes
N3 P1 N2 103.22(18) yes
C1 N1 P1 137.2(3) yes
C2 C1 N1 124.5(4) ?
C2 C1 C6 115.7(4) ?
N1 C1 C6 119.7(4) ?
C7 N2 C10 107.6(4) ?
C7 N2 P1 126.9(3) ?
C10 N2 P1 124.9(3) ?
F1 C2 C3 118.7(4) ?
F1 C2 C1 117.2(4) ?
C3 C2 C1 124.1(4) ?
C11 N3 C14 107.7(3) ?
C11 N3 P1 128.6(3) ?
C14 N3 P1 123.6(3) ?
C2 C3 C4 119.1(4) ?
C2 C3 H3A 120.4 ?
C4 C3 H3A 120.4 ?
C18 N4 C15 106.5(3) ?
C18 N4 P1 127.0(3) ?
C15 N4 P1 125.8(3) ?
C3 C4 C5 119.1(4) ?
C3 C4 H4A 120.5 ?
C5 C4 H4A 120.5 ?
C6 C5 C4 120.8(4) ?
C6 C5 H5A 119.6 ?
C4 C5 H5A 119.6 ?
C5 C6 C1 121.3(4) ?
C5 C6 H6A 119.4 ?
C1 C6 H6A 119.4 ?
C8 C7 N2 108.4(5) ?
C8 C7 H7A 125.8 ?
N2 C7 H7A 125.8 ?
C7 C8 C9 107.3(5) ?
C7 C8 H8A 126.3 ?
C9 C8 H8A 126.3 ?
C10 C9 C8 108.9(4) ?
C10 C9 H9A 125.6 ?
C8 C9 H9A 125.6 ?
C9 C10 N2 107.8(5) ?
C9 C10 H10A 126.1 ?
N2 C10 H10A 126.1 ?
C12 C11 N3 108.0(4) ?
C12 C11 H11A 126.0 ?
N3 C11 H11A 126.0 ?
C11 C12 C13 107.9(4) ?
C11 C12 H12A 126.1 ?
C13 C12 H12A 126.1 ?
C14 C13 C12 108.3(4) ?
C14 C13 H13A 125.9 ?
C12 C13 H13A 125.9 ?
C13 C14 N3 108.1(4) ?
C13 C14 H14A 126.0 ?
N3 C14 H14A 126.0 ?
C16 C15 N4 108.0(4) ?
C16 C15 H15A 126.0 ?
N4 C15 H15A 126.0 ?
C15 C16 C17 108.8(4) ?
C15 C16 H16A 125.6 ?
C17 C16 H16A 125.6 ?
C18 C17 C16 107.4(4) ?
C18 C17 H17A 126.3 ?
C16 C17 H17A 126.3 ?
C17 C18 N4 109.4(4) ?
C17 C18 H18A 125.3 ?
N4 C18 H18A 125.3 ?

loop_
_geom_bond_atom_site_label_1
_geom_bond_atom_site_label_2
_geom_bond_site_symmetry_2
_geom_bond_distance
_geom_bond_publ_flag
P1 N1 . 1.517(3) yes
P1 N4 . 1.671(3) yes
P1 N3 . 1.676(3) yes
P1 N2 . 1.680(3) yes
F1 C2 . 1.361(5) yes
N1 C1 . 1.394(5) yes
C1 C2 . 1.388(6) ?
C1 C6 . 1.398(5) ?
N2 C7 . 1.386(6) ?
N2 C10 . 1.397(6) ?
C2 C3 . 1.362(6) ?
N3 C11 . 1.388(5) ?
N3 C14 . 1.393(5) ?
C3 C4 . 1.377(7) ?
C3 H3A . .9400 ?
N4 C18 . 1.392(5) ?
N4 C15 . 1.402(5) ?
C4 C5 . 1.388(7) ?
C4 H4A . .9400 ?
C5 C6 . 1.376(6) ?
C5 H5A . .9400 ?
C6 H6A . .9400 ?
C7 C8 . 1.357(6) ?
C7 H7A . .9400 ?
C8 C9 . 1.406(8) ?
C8 H8A . .9400 ?
C9 C10 . 1.343(7) ?
C9 H9A . .9400 ?
C10 H10A . .9400 ?
C11 C12 . 1.350(6) ?
C11 H11A . .9400 ?
C12 C13 . 1.411(6) ?
C12 H12A . .9400 ?
C13 C14 . 1.341(6) ?
C13 H13A . .9400 ?
C14 H14A . .9400 ?
C15 C16 . 1.339(6) ?
C15 H15A . .9400 ?
C16 C17 . 1.411(6) ?
C16 H16A . .9400 ?
C17 C18 . 1.334(5) ?
C17 H17A . .9400 ?
C18 H18A . .9400 ?

loop_
_cod_related_entry_id
_cod_related_entry_database
_cod_related_entry_code
1 ChemSpider 21107302
